data_4314621
loop_
_publ_author_name
'Jing-Lin Chen'
'Yun Chi'
'Kellen Chen'
'Yi-Ming Cheng'
'Min-Wen Chung'
'Ya-Chien Yu'
'Gene-Hsiang Lee'
'Pi-Tai Chou'
'Ching-Fong Shu'

_publ_section_title
;
 New Series of Ruthenium(II) and Osmium(II) Complexes Showing Solid-State
 Phosphorescence in Far-Visible and Near-Infrared
;
_journal_name_full 'Inorganic Chemistry'
_journal_page_first 823
_journal_page_last 832
_journal_paper_doi 10.1021/ic900586e
_journal_volume 49
_journal_year 2010
_chemical_formula_sum 'C33 H25 F6 N8 O Ru'
_chemical_formula_weight 764.68
_chemical_name_systematic
; 
 ? 
;
_space_group_IT_number 15
_symmetry_cell_setting monoclinic
_symmetry_space_group_name_Hall '-C 2yc'
_symmetry_space_group_name_H-M 'C 1 2/c 1'
_atom_sites_solution_hydrogens geom
_atom_sites_solution_primary direct
_atom_sites_solution_secondary difmap
_audit_creation_method SHELXL-97
_cell_angle_alpha 90.00
_cell_angle_beta 93.7405(10)
_cell_angle_gamma 90.00
_cell_formula_units_Z 8
_cell_length_a 21.4805(3)
_cell_length_b 16.2765(3)
_cell_length_c 17.7118(2)
_cell_measurement_reflns_used all
_cell_measurement_temperature 293(2)
_cell_measurement_theta_max 27.50
_cell_measurement_theta_min 1.00
_cell_volume 6179.34(16)
_computing_cell_refinement DENZO-SMN
_computing_data_collection 'NONIUS COLLECT'
_computing_data_reduction DENZO-SMN
_computing_molecular_graphics 'Bruker SHELXTL'
_computing_publication_material 'Bruker SHELXTL'
_computing_structure_refinement 'SHELXL-97 (Sheldrick, 1997)'
_computing_structure_solution 'SHELXS-97 (Sheldrick, 1990)'
_diffrn_ambient_temperature 293(2)
_diffrn_measured_fraction_theta_full 0.995
_diffrn_measured_fraction_theta_max 0.995
_diffrn_measurement_device_type 'NONIUS KappaCCD'
_diffrn_measurement_method '\w scans'
_diffrn_radiation_monochromator graphite
_diffrn_radiation_source 'fine-focus sealed tube'
_diffrn_radiation_type MoK\a
_diffrn_radiation_wavelength 0.71073
_diffrn_reflns_av_R_equivalents 0.0498
_diffrn_reflns_av_sigmaI/netI 0.0761
_diffrn_reflns_limit_h_max 27
_diffrn_reflns_limit_h_min -27
_diffrn_reflns_limit_k_max 21
_diffrn_reflns_limit_k_min -19
_diffrn_reflns_limit_l_max 23
_diffrn_reflns_limit_l_min -22
_diffrn_reflns_number 18749
_diffrn_reflns_theta_full 27.50
_diffrn_reflns_theta_max 27.50
_diffrn_reflns_theta_min 1.57
_exptl_absorpt_coefficient_mu 0.587
_exptl_absorpt_correction_T_max 0.951
_exptl_absorpt_correction_T_min 0.870
_exptl_absorpt_correction_type multi-scan
_exptl_crystal_colour dark-brown
_exptl_crystal_density_diffrn 1.644
_exptl_crystal_density_meas ?
_exptl_crystal_density_method 'not measured'
_exptl_crystal_description rod
_exptl_crystal_F_000 3080
_exptl_crystal_size_max 0.28
_exptl_crystal_size_mid 0.14
_exptl_crystal_size_min 0.08
_refine_diff_density_max 0.734
_refine_diff_density_min -0.585
_refine_diff_density_rms 0.101
_refine_ls_extinction_method none
_refine_ls_goodness_of_fit_ref 1.029
_refine_ls_hydrogen_treatment constr
_refine_ls_matrix_type full
_refine_ls_number_parameters 428
_refine_ls_number_reflns 7069
_refine_ls_number_restraints 2
_refine_ls_restrained_S_all 1.037
_refine_ls_R_factor_all 0.0987
_refine_ls_R_factor_gt 0.0428
_refine_ls_shift/su_max 0.001
_refine_ls_shift/su_mean 0.000
_refine_ls_structure_factor_coef Fsqd
_refine_ls_weighting_details 'calc w=1/[\s^2^(Fo^2^)+(0.0596P)^2^+0.0000P] where P=(Fo^2^+2Fc^2^)/3'
_refine_ls_weighting_scheme calc
_refine_ls_wR_factor_gt 0.1051
_refine_ls_wR_factor_ref 0.1224
_reflns_number_gt 4091
_reflns_number_total 7069
_reflns_threshold_expression >2sigma(I)
_cod_data_source_file ic900586e_si_002_2.cif
_cod_data_source_block complex-2
_cod_depositor_comments
;
The following automatic conversions were performed:

'_symmetry_cell_setting' value 'Monoclinic' changed to 'monoclinic'
according to the built-in table from CIF Core dictionary named
'cif_core.dic' version 2.4.1 from 2010-06-29.

Automatic conversion script
Id: cif_fix_values 1646 2011-03-28 12:23:43Z adriana 

The following automatic conversions were performed:

'_exptl_crystal_density_meas' value 'not_measured' was changed to '?'
- the value is perceived as not measured.

Automatic conversion script
Id: cif_fix_values 3008 2015-01-20 13:52:24Z robertas 
;
_cod_database_code 4314621

loop_
_symmetry_equiv_pos_as_xyz
'x, y, z'
'-x, y, -z+1/2'
'x+1/2, y+1/2, z'
'-x+1/2, y+1/2, -z+1/2'
'-x, -y, -z'
'x, -y, z-1/2'
'-x+1/2, -y+1/2, -z'
'x+1/2, -y+1/2, z-1/2'

loop_
_atom_site_label
_atom_site_type_symbol
_atom_site_fract_x
_atom_site_fract_y
_atom_site_fract_z
_atom_site_U_iso_or_equiv
_atom_site_adp_type
_atom_site_occupancy
_atom_site_symmetry_multiplicity
_atom_site_calc_flag
_atom_site_refinement_flags
_atom_site_disorder_assembly
_atom_site_disorder_group
Ru Ru 0.201919(12) 1.000327(17) 0.084856(14) 0.02140(10) Uani 1 1 d . . .
N1 N 0.25111(13) 0.91276(17) 0.03057(16) 0.0251(7) Uani 1 1 d . . .
N2 N 0.15002(13) 0.99320(17) -0.01628(16) 0.0246(7) Uani 1 1 d . . .
N3 N 0.14728(12) 1.09087(17) 0.12476(15) 0.0229(6) Uani 1 1 d . . .
N4 N 0.16340(13) 1.14144(18) 0.18365(15) 0.0274(7) Uani 1 1 d . . .
N5 N 0.26071(12) 1.08932(17) 0.05018(15) 0.0232(7) Uani 1 1 d . . .
N6 N 0.26125(13) 1.00918(17) 0.17913(15) 0.0243(7) Uani 1 1 d . . .
N7 N 0.14928(12) 0.91189(17) 0.13121(15) 0.0246(7) Uani 1 1 d . . .
N8 N 0.09879(13) 0.87503(18) 0.09671(17) 0.0289(7) Uani 1 1 d . . .
O1 O 0.21591(14) 0.86285(19) 0.31606(14) 0.0532(8) Uani 1 1 d . . .
C1 C 0.29968(17) 0.8687(2) 0.0596(2) 0.0335(9) Uani 1 1 d . . .
H1 H 0.3134 0.8774 0.1099 0.040 Uiso 1 1 calc R . .
C2 C 0.33064(19) 0.8106(2) 0.0184(2) 0.0410(10) Uani 1 1 d . . .
H2 H 0.3644 0.7814 0.0403 0.049 Uiso 1 1 calc R . .
C3 C 0.31016(19) 0.7977(3) -0.0549(3) 0.0443(11) Uani 1 1 d . . .
H3 H 0.3296 0.7586 -0.0836 0.053 Uiso 1 1 calc R . .
C4 C 0.26066(18) 0.8424(2) -0.0868(2) 0.0380(10) Uani 1 1 d . . .
H4 H 0.2470 0.8344 -0.1372 0.046 Uiso 1 1 calc R . .
C5 C 0.23169(16) 0.8991(2) -0.04330(19) 0.0287(9) Uani 1 1 d . . .
C6 C 0.17634(16) 0.9464(2) -0.07022(19) 0.0295(9) Uani 1 1 d . . .
C7 C 0.15068(18) 0.9426(2) -0.1439(2) 0.0381(10) Uani 1 1 d . . .
H7 H 0.1697 0.9115 -0.1799 0.046 Uiso 1 1 calc R . .
C8 C 0.0963(2) 0.9860(3) -0.1635(2) 0.0447(12) Uani 1 1 d . . .
H8 H 0.0786 0.9851 -0.2129 0.054 Uiso 1 1 calc R . .
C9 C 0.06934(19) 1.0298(3) -0.1088(2) 0.0408(10) Uani 1 1 d . . .
H9 H 0.0330 1.0592 -0.1212 0.049 Uiso 1 1 calc R . .
C10 C 0.09515(17) 1.0313(2) -0.0347(2) 0.0311(9) Uani 1 1 d . . .
C11 C 0.05967(17) 1.0671(2) 0.0275(2) 0.0379(10) Uani 1 1 d . . .
H11A H 0.0383 1.0219 0.0504 0.045 Uiso 1 1 calc R . .
H11B H 0.0277 1.1024 0.0037 0.045 Uiso 1 1 calc R . .
C12 C 0.09174(16) 1.1155(2) 0.09095(19) 0.0273(8) Uani 1 1 d . . .
C13 C 0.07046(17) 1.1821(2) 0.1288(2) 0.0328(9) Uani 1 1 d . . .
H13 H 0.0337 1.2115 0.1186 0.039 Uiso 1 1 calc R . .
C14 C 0.11659(18) 1.1955(2) 0.1859(2) 0.0307(9) Uani 1 1 d . . .
C15 C 0.1174(2) 1.2589(3) 0.2450(2) 0.0463(11) Uani 1 1 d . . .
C16 C 0.25911(17) 1.1280(2) -0.01742(19) 0.0293(9) Uani 1 1 d . . .
H16 H 0.2271 1.1148 -0.0532 0.035 Uiso 1 1 calc R . .
C17 C 0.30165(18) 1.1853(2) -0.0361(2) 0.0367(10) Uani 1 1 d . . .
H17 H 0.2988 1.2095 -0.0838 0.044 Uiso 1 1 calc R . .
C18 C 0.34890(19) 1.2070(3) 0.0162(2) 0.0421(11) Uani 1 1 d . . .
H18 H 0.3788 1.2455 0.0046 0.051 Uiso 1 1 calc R . .
C19 C 0.35082(18) 1.1702(2) 0.0862(2) 0.0408(10) Uani 1 1 d . . .
H19 H 0.3818 1.1850 0.1228 0.049 Uiso 1 1 calc R . .
C20 C 0.30733(16) 1.1114(2) 0.1029(2) 0.0288(9) Uani 1 1 d . . .
C21 C 0.30634(16) 1.0672(2) 0.17499(19) 0.0276(9) Uani 1 1 d . . .
C22 C 0.34934(17) 1.0834(2) 0.2353(2) 0.0382(10) Uani 1 1 d . . .
H22 H 0.3792 1.1242 0.2310 0.046 Uiso 1 1 calc R . .
C23 C 0.34775(18) 1.0391(3) 0.3013(2) 0.0390(10) Uani 1 1 d . . .
H23 H 0.3766 1.0487 0.3418 0.047 Uiso 1 1 calc R . .
C24 C 0.30270(19) 0.9806(2) 0.3058(2) 0.0361(10) Uani 1 1 d . . .
H24 H 0.3008 0.9499 0.3499 0.043 Uiso 1 1 calc R . .
C25 C 0.25977(17) 0.9667(2) 0.24540(19) 0.0283(8) Uani 1 1 d . . .
C26 C 0.21213(18) 0.9003(2) 0.2560(2) 0.0342(9) Uani 1 1 d . . .
C27 C 0.16153(16) 0.8781(2) 0.20061(18) 0.0279(8) Uani 1 1 d . . .
C28 C 0.11687(17) 0.8175(2) 0.2119(2) 0.0330(9) Uani 1 1 d . . .
H28 H 0.1131 0.7848 0.2544 0.040 Uiso 1 1 calc R . .
C29 C 0.08029(16) 0.8177(2) 0.1464(2) 0.0287(9) Uani 1 1 d . . .
C30 C 0.02829(19) 0.7609(3) 0.1247(3) 0.0437(10) Uani 1 1 d . . .
F1 F 0.09803(16) 1.33090(16) 0.22163(15) 0.0948(11) Uani 1 1 d . . .
F2 F 0.17489(14) 1.27375(18) 0.27717(16) 0.0896(10) Uani 1 1 d . . .
F3 F 0.08626(17) 1.23986(19) 0.30373(16) 0.1045(13) Uani 1 1 d . . .
F4 F -0.02679(12) 0.78842(19) 0.1408(2) 0.1036(12) Uani 1 1 d . . .
F5 F 0.03387(14) 0.69025(17) 0.15839(19) 0.0972(12) Uani 1 1 d . . .
F6 F 0.02167(14) 0.7455(2) 0.05172(16) 0.0920(11) Uani 1 1 d . . .
C31 C -0.0258(7) 0.4926(9) 0.4730(9) 0.316(10) Uiso 1 1 d D . .
H31A H -0.0385 0.5428 0.4468 0.379 Uiso 1 1 calc R . .
H31B H -0.0612 0.4705 0.4976 0.379 Uiso 1 1 calc R . .
C32 C -0.0011(6) 0.4313(7) 0.4194(6) 0.229(5) Uiso 1 1 d D . .
H32A H 0.0258 0.3930 0.4480 0.275 Uiso 1 1 calc R . .
H32B H -0.0358 0.4004 0.3960 0.275 Uiso 1 1 calc R . .
C33 C 0.0337(4) 0.4679(6) 0.3604(6) 0.175(4) Uiso 1 1 d D . .
H33A H 0.0078 0.4703 0.3142 0.263 Uiso 1 1 calc R . .
H33B H 0.0700 0.4352 0.3529 0.263 Uiso 1 1 calc R . .
H33C H 0.0464 0.5225 0.3752 0.263 Uiso 1 1 calc R . .

loop_
_atom_site_aniso_label
_atom_site_aniso_U_11
_atom_site_aniso_U_22
_atom_site_aniso_U_33
_atom_site_aniso_U_23
_atom_site_aniso_U_13
_atom_site_aniso_U_12
Ru 0.02454(16) 0.02140(16) 0.01838(16) -0.00119(13) 0.00240(10) -0.00075(14)
N1 0.0266(16) 0.0213(17) 0.0283(17) -0.0013(14) 0.0080(13) -0.0021(13)
N2 0.0275(15) 0.0267(17) 0.0197(14) 0.0011(14) 0.0007(12) -0.0062(14)
N3 0.0250(16) 0.0212(17) 0.0225(15) -0.0003(13) 0.0026(13) -0.0016(13)
N4 0.0370(18) 0.0246(18) 0.0214(16) -0.0042(13) 0.0066(13) -0.0001(15)
N5 0.0250(15) 0.0235(17) 0.0215(15) -0.0016(13) 0.0041(13) -0.0002(13)
N6 0.0265(15) 0.0263(18) 0.0200(15) -0.0013(13) 0.0008(12) 0.0008(14)
N7 0.0244(16) 0.0234(17) 0.0263(16) -0.0033(14) 0.0037(13) -0.0004(13)
N8 0.0252(16) 0.0260(18) 0.0354(17) -0.0013(15) 0.0016(14) -0.0015(14)
O1 0.078(2) 0.051(2) 0.0296(15) 0.0121(14) -0.0036(14) -0.0177(17)
C1 0.034(2) 0.032(2) 0.035(2) 0.0050(19) 0.0079(18) 0.0038(19)
C2 0.038(2) 0.036(3) 0.050(3) 0.006(2) 0.014(2) 0.006(2)
C3 0.044(3) 0.037(3) 0.055(3) -0.008(2) 0.022(2) 0.000(2)
C4 0.044(2) 0.040(3) 0.032(2) -0.010(2) 0.0135(19) -0.005(2)
C5 0.032(2) 0.029(2) 0.025(2) -0.0029(17) 0.0077(16) -0.0044(17)
C6 0.035(2) 0.030(2) 0.024(2) -0.0056(17) 0.0072(17) -0.0079(18)
C7 0.046(2) 0.042(3) 0.026(2) -0.0088(19) 0.0046(18) -0.010(2)
C8 0.042(2) 0.065(3) 0.026(2) -0.003(2) -0.0038(19) -0.012(2)
C9 0.038(2) 0.047(3) 0.036(2) 0.005(2) -0.007(2) -0.005(2)
C10 0.032(2) 0.033(2) 0.028(2) 0.0021(18) -0.0062(17) -0.0029(18)
C11 0.032(2) 0.041(3) 0.040(2) -0.005(2) -0.0022(18) 0.0085(19)
C12 0.027(2) 0.028(2) 0.0270(19) 0.0012(17) 0.0032(16) 0.0017(17)
C13 0.033(2) 0.032(2) 0.034(2) 0.0028(18) 0.0078(18) 0.0105(18)
C14 0.043(2) 0.025(2) 0.025(2) -0.0008(17) 0.0108(18) 0.0023(18)
C15 0.061(3) 0.038(3) 0.040(3) -0.010(2) 0.008(2) 0.009(2)
C16 0.039(2) 0.029(2) 0.021(2) 0.0006(17) 0.0064(17) -0.0001(18)
C17 0.051(3) 0.029(2) 0.031(2) 0.0004(18) 0.009(2) -0.004(2)
C18 0.045(2) 0.045(3) 0.037(2) 0.003(2) 0.007(2) -0.019(2)
C19 0.040(2) 0.046(3) 0.036(2) -0.005(2) 0.0000(19) -0.018(2)
C20 0.028(2) 0.026(2) 0.032(2) -0.0002(17) 0.0021(16) -0.0049(17)
C21 0.030(2) 0.026(2) 0.027(2) -0.0032(16) 0.0017(16) 0.0009(17)
C22 0.038(2) 0.040(3) 0.036(2) -0.003(2) -0.0045(18) -0.0067(19)
C23 0.041(2) 0.045(3) 0.030(2) -0.003(2) -0.0080(19) -0.003(2)
C24 0.047(3) 0.037(3) 0.024(2) 0.0013(17) -0.0001(18) 0.0025(19)
C25 0.038(2) 0.028(2) 0.0195(19) 0.0016(16) 0.0024(16) 0.0003(18)
C26 0.049(2) 0.032(2) 0.022(2) 0.0023(17) 0.0043(18) -0.0004(19)
C27 0.036(2) 0.029(2) 0.0203(19) 0.0026(16) 0.0075(16) -0.0038(18)
C28 0.043(2) 0.027(2) 0.031(2) 0.0014(18) 0.0138(19) -0.0028(19)
C29 0.029(2) 0.024(2) 0.034(2) -0.0025(17) 0.0086(18) 0.0016(17)
C30 0.039(3) 0.035(3) 0.057(3) 0.002(2) 0.008(2) -0.008(2)
F1 0.175(3) 0.0382(17) 0.0672(19) -0.0181(15) -0.020(2) 0.0408(19)
F2 0.089(2) 0.091(2) 0.085(2) -0.0595(19) -0.0188(18) 0.0183(18)
F3 0.173(3) 0.077(2) 0.074(2) -0.0402(17) 0.082(2) -0.037(2)
F4 0.0339(15) 0.076(2) 0.205(4) -0.045(2) 0.0386(19) -0.0185(15)
F5 0.087(2) 0.0471(18) 0.151(3) 0.0419(19) -0.047(2) -0.0359(16)
F6 0.095(2) 0.114(3) 0.067(2) -0.0211(19) 0.0045(17) -0.072(2)

loop_
_atom_type_symbol
_atom_type_description
_atom_type_scat_dispersion_real
_atom_type_scat_dispersion_imag
_atom_type_scat_source
C C 0.0033 0.0016 'International Tables Vol C Tables 4.2.6.8 and 6.1.1.4'
H H 0.0000 0.0000 'International Tables Vol C Tables 4.2.6.8 and 6.1.1.4'
N N 0.0061 0.0033 'International Tables Vol C Tables 4.2.6.8 and 6.1.1.4'
O O 0.0106 0.0060 'International Tables Vol C Tables 4.2.6.8 and 6.1.1.4'
F F 0.0171 0.0103 'International Tables Vol C Tables 4.2.6.8 and 6.1.1.4'
Ru Ru -1.2594 0.8363 'International Tables Vol C Tables 4.2.6.8 and 6.1.1.4'

loop_
_geom_angle_atom_site_label_1
_geom_angle_atom_site_label_2
_geom_angle_atom_site_label_3
_geom_angle
_geom_angle_site_symmetry_1
_geom_angle_site_symmetry_3
_geom_angle_publ_flag
N7 Ru N6 93.07(11) . . ?
N7 Ru N3 91.37(11) . . ?
N6 Ru N3 90.47(11) . . ?
N7 Ru N5 173.30(10) . . ?
N6 Ru N5 80.24(11) . . ?
N3 Ru N5 88.44(11) . . ?
N7 Ru N1 90.82(11) . . ?
N6 Ru N1 96.86(11) . . ?
N3 Ru N1 172.22(10) . . ?
N5 Ru N1 90.25(11) . . ?
N7 Ru N2 91.59(11) . . ?
N6 Ru N2 174.16(11) . . ?
N3 Ru N2 92.94(11) . . ?
N5 Ru N2 95.11(10) . . ?
N1 Ru N2 79.54(11) . . ?
C1 N1 C5 117.5(3) . . ?
C1 N1 Ru 127.2(2) . . ?
C5 N1 Ru 115.3(2) . . ?
C10 N2 C6 118.6(3) . . ?
C10 N2 Ru 126.9(2) . . ?
C6 N2 Ru 114.5(2) . . ?
N4 N3 C12 109.4(3) . . ?
N4 N3 Ru 125.6(2) . . ?
C12 N3 Ru 124.7(2) . . ?
C14 N4 N3 105.5(3) . . ?
C16 N5 C20 117.1(3) . . ?
C16 N5 Ru 128.1(2) . . ?
C20 N5 Ru 114.8(2) . . ?
C21 N6 C25 117.1(3) . . ?
C21 N6 Ru 114.5(2) . . ?
C25 N6 Ru 128.4(2) . . ?
N8 N7 C27 109.4(3) . . ?
N8 N7 Ru 125.6(2) . . ?
C27 N7 Ru 124.9(2) . . ?
N7 N8 C29 105.8(3) . . ?
N1 C1 C2 123.3(4) . . ?
C3 C2 C1 118.1(4) . . ?
C2 C3 C4 120.2(4) . . ?
C5 C4 C3 119.3(4) . . ?
N1 C5 C4 121.6(3) . . ?
N1 C5 C6 114.6(3) . . ?
C4 C5 C6 123.7(3) . . ?
N2 C6 C7 121.6(3) . . ?
N2 C6 C5 115.2(3) . . ?
C7 C6 C5 123.1(3) . . ?
C6 C7 C8 119.3(4) . . ?
C9 C8 C7 118.5(4) . . ?
C8 C9 C10 121.3(4) . . ?
N2 C10 C9 120.5(4) . . ?
N2 C10 C11 118.5(3) . . ?
C9 C10 C11 120.7(3) . . ?
C10 C11 C12 121.6(3) . . ?
N3 C12 C13 109.3(3) . . ?
N3 C12 C11 121.4(3) . . ?
C13 C12 C11 129.1(3) . . ?
C12 C13 C14 103.6(3) . . ?
N4 C14 C13 112.2(3) . . ?
N4 C14 C15 120.6(3) . . ?
C13 C14 C15 127.2(4) . . ?
F1 C15 F3 107.3(4) . . ?
F1 C15 F2 103.8(4) . . ?
F3 C15 F2 102.0(4) . . ?
F1 C15 C14 114.6(4) . . ?
F3 C15 C14 114.6(4) . . ?
F2 C15 C14 113.3(3) . . ?
N5 C16 C17 123.8(3) . . ?
C16 C17 C18 119.3(4) . . ?
C19 C18 C17 118.3(4) . . ?
C18 C19 C20 120.9(4) . . ?
N5 C20 C19 120.6(3) . . ?
N5 C20 C21 114.3(3) . . ?
C19 C20 C21 125.0(3) . . ?
N6 C21 C22 122.1(3) . . ?
N6 C21 C20 116.1(3) . . ?
C22 C21 C20 121.9(3) . . ?
C23 C22 C21 120.0(4) . . ?
C24 C23 C22 118.2(4) . . ?
C23 C24 C25 120.6(4) . . ?
N6 C25 C24 122.0(3) . . ?
N6 C25 C26 121.6(3) . . ?
C24 C25 C26 116.3(3) . . ?
O1 C26 C27 117.7(3) . . ?
O1 C26 C25 117.3(3) . . ?
C27 C26 C25 125.0(3) . . ?
N7 C27 C28 108.7(3) . . ?
N7 C27 C26 126.9(3) . . ?
C28 C27 C26 124.4(3) . . ?
C29 C28 C27 103.9(3) . . ?
C28 C29 N8 112.1(3) . . ?
C28 C29 C30 127.2(4) . . ?
N8 C29 C30 120.5(3) . . ?
F5 C30 F4 105.0(4) . . ?
F5 C30 F6 106.5(4) . . ?
F4 C30 F6 103.8(4) . . ?
F5 C30 C29 112.9(4) . . ?
F4 C30 C29 113.9(4) . . ?
F6 C30 C29 113.9(3) . . ?
C31 C31 C32 104.0(15) 5_566 . ?
C33 C32 C31 113.8(11) . . ?

loop_
_geom_bond_atom_site_label_1
_geom_bond_atom_site_label_2
_geom_bond_distance
_geom_bond_site_symmetry_2
_geom_bond_publ_flag
Ru N7 2.036(3) . ?
Ru N6 2.039(3) . ?
Ru N3 2.039(3) . ?
Ru N5 2.042(3) . ?
Ru N1 2.051(3) . ?
Ru N2 2.051(3) . ?
N1 C1 1.341(4) . ?
N1 C5 1.365(4) . ?
N2 C10 1.353(5) . ?
N2 C6 1.372(4) . ?
N3 N4 1.356(4) . ?
N3 C12 1.360(4) . ?
N4 C14 1.339(4) . ?
N5 C16 1.351(4) . ?
N5 C20 1.372(4) . ?
N6 C21 1.358(4) . ?
N6 C25 1.364(4) . ?
N7 N8 1.350(4) . ?
N7 C27 1.357(4) . ?
N8 C29 1.359(4) . ?
O1 C26 1.224(4) . ?
C1 C2 1.391(5) . ?
C2 C3 1.359(6) . ?
C3 C4 1.379(6) . ?
C4 C5 1.376(5) . ?
C5 C6 1.470(5) . ?
C6 C7 1.384(5) . ?
C7 C8 1.390(5) . ?
C8 C9 1.362(6) . ?
C9 C10 1.390(5) . ?
C10 C11 1.498(5) . ?
C11 C12 1.503(5) . ?
C12 C13 1.368(5) . ?
C13 C14 1.386(5) . ?
C14 C15 1.470(5) . ?
C15 F1 1.302(5) . ?
C15 F3 1.310(5) . ?
C15 F2 1.347(5) . ?
C16 C17 1.361(5) . ?
C17 C18 1.375(5) . ?
C18 C19 1.375(5) . ?
C19 C20 1.382(5) . ?
C20 C21 1.468(5) . ?
C21 C22 1.391(4) . ?
C22 C23 1.377(5) . ?
C23 C24 1.363(5) . ?
C24 C25 1.385(5) . ?
C25 C26 1.508(5) . ?
C26 C27 1.462(5) . ?
C27 C28 1.399(5) . ?
C28 C29 1.359(5) . ?
C29 C30 1.481(5) . ?
C30 F5 1.298(5) . ?
C30 F4 1.314(5) . ?
C30 F6 1.315(5) . ?
C31 C31 1.44(3) 5_566 ?
C31 C32 1.498(9) . ?
C32 C33 1.452(8) . ?
